data_7717679
loop_
_publ_author_name
'Brothers, Henry R.'
'Chambenahalli, Raju'
'Nichol, Gary S.'
'Garden, Jennifer A.'
'Jenkins, David M.'

_publ_section_title
;
 Ring-opening polymerization of &#x3b5;-caprolactone with a macrocyclic
 tetracarbene indium complex.
;
_journal_name_full 'Dalton transactions (Cambridge, England : 2003)'
_journal_paper_doi 10.1039/d4dt03198a
_journal_year 2024
_chemical_absolute_configuration syn
_chemical_formula_moiety 'C28 H40 B2 Br In N8'
_chemical_formula_sum 'C28 H40 B2 Br In N8'
_chemical_formula_weight 705.03
_space_group_crystal_system orthorhombic
_space_group_IT_number 19
_space_group_name_Hall 'P 2ac 2ab'
_space_group_name_H-M_alt 'P 21 21 21'
_atom_sites_solution_hydrogens geom
_atom_sites_solution_primary dual
_audit_creation_date 2024-09-09
_audit_creation_method
;
Olex2 1.5
(compiled 2024.02.16 svn.r378c4104 for OlexSys, GUI svn.r6928)
;
_audit_update_record
;
2024-11-11 deposited with the CCDC.	2024-12-05 downloaded from the CCDC.
;
_cell_angle_alpha 90
_cell_angle_beta 90
_cell_angle_gamma 90
_cell_formula_units_Z 8
_cell_length_a 18.1187(5)
_cell_length_b 18.2532(5)
_cell_length_c 19.0483(6)
_cell_measurement_reflns_used 20500
_cell_measurement_temperature 120.00(10)
_cell_measurement_theta_max 76.5170
_cell_measurement_theta_min 4.6480
_cell_volume 6299.7(3)
_computing_cell_refinement 'CrysAlisPro 1.171.42.81a (Rigaku OD, 2023)'
_computing_data_collection 'CrysAlisPro 1.171.42.81a (Rigaku OD, 2023)'
_computing_data_reduction 'CrysAlisPro 1.171.42.81a (Rigaku OD, 2023)'
_computing_molecular_graphics 'Olex2 1.5 (Dolomanov et al., 2009)'
_computing_publication_material 'Olex2 1.5 (Dolomanov et al., 2009)'
_computing_structure_refinement 'SHELXL 2019/3 (Sheldrick, 2015)'
_computing_structure_solution 'XT  (Sheldrick, 2015)'
_diffrn_ambient_temperature 120.00(10)
_diffrn_detector_area_resol_mean 5.2792
_diffrn_detector_type Atlas
_diffrn_measured_fraction_theta_full 1.000
_diffrn_measured_fraction_theta_max 0.988
_diffrn_measurement_details
;
List of Runs (angles in degrees, time in seconds):

  # Type    Start    End  Width  t~exp~   \w     \q     \k     \f   Frames
#--------------------------------------------------------------------------
  1  \w     -1.00  45.00   1.00    5.00    --    0.00 -92.00  22.00   46
  2  \w    -46.00  23.00   1.00    5.00    --    0.00  92.00 135.00   69
  3  \w    -80.00  23.00   1.00   15.00    --  -67.05  92.00 135.00  103
  4  \w   -161.00 -83.00   1.00   15.00    --  -67.05 -92.00  22.00   78
  5  \w     -2.00 106.00   1.00   15.00    --   67.05 -92.00  22.00  108
  6  \w    105.00 160.00   1.00   15.00    --   67.05  92.00 135.00   55
  7  \w     27.00 106.00   1.00   15.00    --  121.00 -92.00  22.00   79
  8  \w    139.00 166.00   1.00   15.00    --  121.00  92.00 135.00   27
  9  \w    -95.00 -39.00   1.00    5.00    --    0.00 178.00-120.00   56
 10  \w    -18.00  37.00   1.00    5.00    --    0.00 -77.00 -90.00   55
 11  \w    -19.00  20.00   1.00    5.00    --    0.00 -77.00 -60.00   39
 12  \w    119.00 159.00   1.00   15.00    --   67.05  77.00   0.00   40
 13  \w    101.00 137.00   1.00   15.00    --   67.05 125.00  30.00   36
 14  \w    100.00 149.00   1.00   15.00    --   67.05 125.00  90.00   49
 15  \w     33.00 155.00   1.00   15.00    --   67.05  45.00 120.00  122
 16  \w     39.00  93.00   1.00   15.00    --  121.00 -91.00  90.00   54
 17  \w    121.00 148.00   1.00   15.00    --  121.00 111.00  60.00   27
 18  \w    105.00 162.00   1.00   15.00    --  121.00  77.00-180.00   57
 19  \w    135.00 176.00   1.00   15.00    --  121.00  77.00  30.00   41
 20  \w     28.00  76.00   1.00   15.00    --  121.00 -91.00-150.00   48
 21  \w     29.00  64.00   1.00   15.00    --  121.00 -91.00 150.00   35
 22  \w    135.00 162.00   1.00   15.00    --  121.00 111.00-180.00   27
 23  \w     38.00  99.00   1.00   15.00    --  121.00 -91.00   0.00   61
 24  \w     39.00 108.00   1.00   15.00    --  121.00-111.00-180.00   69
 25  \w     83.00 109.00   1.00   15.00    --  121.00-111.00-150.00   26
 26  \w    106.00 133.00   1.00   15.00    --  121.00 111.00  30.00   27
 27  \w    127.00 153.00   1.00   15.00    --  121.00  49.00 110.94   26
 28  \w    112.00 177.00   1.00   15.00    --  121.00  70.00  88.97   65
 29  \w     82.00 117.00   1.00   15.00    --  121.00  70.00 105.99   35
 30  \w    150.00 177.00   1.00   15.00    --  121.00  70.00 105.99   27
 31  \w     94.00 122.00   1.00   15.00    --  121.00  49.00 110.94   28
 32  \w     53.00 102.00   1.00   15.00    --  121.00 -50.00   0.00   49
 33  \w    125.00 150.00   1.00   15.00    --  121.00 -50.00   0.00   25
 34  \w     36.00 108.00   1.00   15.00    --  121.00-111.00 -30.00   72
 35  \w     83.00 178.00   1.00   15.00    --  121.00  53.00 165.46   95
 36  \w     66.00 105.00   1.00   15.00    --  121.00 -63.00  30.00   39
 37  \w    107.00 134.00   1.00   15.00    --  121.00  77.00-120.00   27
 38  \w    148.00 173.00   1.00   15.00    --  121.00 111.00   0.00   25
 39  \w    114.00 141.00   1.00   15.00    --  121.00 111.00  90.00   27
 40  \w     45.00 103.00   1.00   15.00    --  121.00-108.00 -86.75   58
 41  \w     29.00  54.00   1.00   15.00    --  121.00 -91.00  60.00   25
 42  \w     60.00  99.00   1.00   15.00    --  121.00 -91.00  60.00   39
 43  \w     44.00  71.00   1.00   15.00    --  121.00-111.00-150.00   27
 44  \w    138.00 177.00   1.00   15.00    --  121.00  38.00-120.00   39
 45  \w     75.00 102.00   1.00   15.00    --  121.00 -63.00   0.00   27
 46  \w    100.00 127.00   1.00   15.00    --  121.00  38.00-120.00   27
;
_diffrn_measurement_device 'four-circle diffractometer'
_diffrn_measurement_device_type 'Rigaku Oxford Diffraction SuperNova'
_diffrn_measurement_method '\w scans'
_diffrn_radiation_type CuK\a
_diffrn_radiation_wavelength 1.54184
_diffrn_reflns_av_unetI/netI 0.0477
_diffrn_reflns_Laue_measured_fraction_full 1.000
_diffrn_reflns_Laue_measured_fraction_max 0.988
_diffrn_reflns_limit_h_max 22
_diffrn_reflns_limit_h_min -22
_diffrn_reflns_limit_k_max 22
_diffrn_reflns_limit_k_min -23
_diffrn_reflns_limit_l_max 23
_diffrn_reflns_limit_l_min -24
_diffrn_reflns_number 30447
_diffrn_reflns_point_group_measured_fraction_full 0.999
_diffrn_reflns_point_group_measured_fraction_max 0.981
_diffrn_reflns_theta_full 67.684
_diffrn_reflns_theta_max 77.236
_diffrn_reflns_theta_min 3.353
_exptl_absorpt_coefficient_mu 7.722
_exptl_absorpt_correction_T_max 0.657
_exptl_absorpt_correction_T_min 0.189
_exptl_absorpt_correction_type analytical
_exptl_absorpt_process_details
;
CrysAlisPro 1.171.42.81a (Rigaku Oxford Diffraction, 2023)
Analytical numeric absorption correction using a multifaceted crystal
model based on expressions derived by R.C. Clark & J.S. Reid.
(Clark, R. C. & Reid, J. S. (1995). Acta Cryst. A51, 887-897)
Empirical absorption correction using spherical harmonics,
implemented in SCALE3 ABSPACK scaling algorithm.
;
_exptl_crystal_colour 'clear colourless'
_exptl_crystal_density_diffrn 1.487
_exptl_crystal_description plate
_exptl_crystal_F_000 2864
_exptl_crystal_recrystallization_method
'The material was recrystallised from a mixture of hexane and benzene  by vapour diffusion'
_exptl_crystal_size_max 0.338
_exptl_crystal_size_mid 0.218
_exptl_crystal_size_min 0.064
_refine_diff_density_max 2.979
_refine_diff_density_min -1.425
_refine_diff_density_rms 0.235
_refine_ls_abs_structure_details
;
 Flack x determined using 4893 quotients [(I+)-(I-)]/[(I+)+(I-)]
 (Parsons, Flack and Wagner, Acta Cryst. B69 (2013) 249-259).
;
_refine_ls_abs_structure_Flack -0.039(6)
_refine_ls_extinction_method none
_refine_ls_goodness_of_fit_ref 1.040
_refine_ls_hydrogen_treatment constr
_refine_ls_matrix_type full
_refine_ls_number_parameters 730
_refine_ls_number_reflns 30447
_refine_ls_number_restraints 1316
_refine_ls_restrained_S_all 1.022
_refine_ls_R_factor_all 0.1048
_refine_ls_R_factor_gt 0.0858
_refine_ls_shift/su_max 0.000
_refine_ls_shift/su_mean 0.000
_refine_ls_structure_factor_coef Fsqd
_refine_ls_weighting_details 'w=1/[\s^2^(Fo^2^)+(0.1066P)^2^+71.2240P] where P=(Fo^2^+2Fc^2^)/3'
_refine_ls_weighting_scheme calc
_refine_ls_wR_factor_gt 0.2180
_refine_ls_wR_factor_ref 0.2362
_reflns_Friedel_coverage 0.816
_reflns_Friedel_fraction_full 0.999
_reflns_Friedel_fraction_max 0.973
_reflns_number_gt 25602
_reflns_number_total 30447
_reflns_threshold_expression 'I > 2\s(I)'
_twin_special_details
;
Component 2 rotated by 87.0939\% 
around [0.00 1.00 0.00] (reciprocal) or [0.00 1.00 -0.00] (direct)
;
_cod_data_source_file d4dt03198a2.cif
_cod_data_source_block jg23010
_cod_database_code 7717679
_shelx_shelxl_version_number 2019/3
_shelx_space_group_comment
;
The symmetry employed for this shelxl refinement is uniquely defined
by the following loop, which should always be used as a source of
symmetry information in preference to the above space-group names.
They are only intended as comments.
;
_shelx_estimated_absorpt_t_max 0.638
_shelx_estimated_absorpt_t_min 0.180
_olex2_refinement_description
;
1. Twinned data refinement
 Scales: 0.519(2)
 0.481(2)
2. Fixed Uiso
 At 1.2 times of:
  All C(H) groups, All C(H,H) groups
 At 1.5 times of:
  All C(H,H,H) groups
3. Uiso/Uaniso restraints and constraints
In1 \\sim C2 \\sim C4 \\sim C1 \\sim C3 \\sim Br1 \\sim N3 \\sim N4 \\sim N7
\\sim N8 \\sim N1 \\sim N2 \\sim N5 \\sim N6 \\sim C7 \\sim B1 \\sim C8 \\sim
C15 \\sim C11 \\sim B2 \\sim C12 \\sim C13 \\sim C14 \\sim C5 \\sim C6 \\sim
C16 \\sim C9 \\sim C10 \\sim C18 \\sim C17 \\sim C25 \\sim C19 \\sim C20 \\sim
C21 \\sim C24 \\sim C28 \\sim C26 \\sim C22 \\sim C23 \\sim C27: within 2A with
sigma of 0.04 and sigma for terminal atoms of 0.08 within 2A
In51 \\sim Br51 \\sim C53 \\sim C62 \\sim C65 \\sim C74 \\sim N51 \\sim N52
\\sim N53 \\sim N54 \\sim N56 \\sim N55 \\sim N57 \\sim N58 \\sim C51 \\sim B51
\\sim C52 \\sim C54 \\sim C59 \\sim C60 \\sim C61 \\sim B52 \\sim C64 \\sim C66
\\sim C63 \\sim C71 \\sim C72 \\sim C73 \\sim C75 \\sim C76 \\sim C55 \\sim C58
\\sim C77 \\sim C78 \\sim C67 \\sim C70 \\sim C56 \\sim C57 \\sim C68 \\sim
C69: within 2A with sigma of 0.04 and sigma for terminal atoms of 0.08 within 2A
Uanis(C2) \\sim Ueq, Uanis(C65) \\sim Ueq: with sigma of 0.001 and sigma for
terminal atoms of 0.002
4. Rigid body (RIGU) restrains
 In51, C65, C53, C74, C62, Br51, N55, N56, N52, N51, N57, N58, N53, N54, C63,
 B52, C64, C66, C52, C54, C51, B51, C71, C72, C73, C59, C60, C61, C77, C78, C67,
  C55, C75, C76, C70, C58, C68, C56, C69, C57
 with sigma for 1-2 distances of 0.004 and sigma for 1-3 distances of 0.004
 In1, C4, C2, C3, C1, Br1, N7, N8, N3, N4, N5, N6, N1, N2, C11, B2, C12, C13,
 C7, B1, C8, C15, C16, C9, C10, C14, C5, C6, C19, C20, C21, C18, C17, C25, C28,
 C24, C22, C26, C27, C23
 with sigma for 1-2 distances of 0.004 and sigma for 1-3 distances of 0.004
5.a Ternary CH refined with riding coordinates:
 C15(H15), C16(H16), C13(H13), C14(H14), C54(H54), C59(H59), C66(H66), C71(H71)
5.b Secondary CH2 refined with riding coordinates:
 C25(H25A,H25B), C26(H26A,H26B), C27(H27A,H27B), C28(H28A,H28B), C21(H21A,
 H21B), C22(H22A,H22B), C23(H23A,H23B), C24(H24A,H24B), C55(H55A,H55B),
 C56(H56A,H56B), C57(H57A,H57B), C58(H58A,H58B), C67(H67A,H67B), C68(H68A,H68B),
  C69(H69A,H69B), C70(H70A,H70B)
5.c Aromatic/amide H refined with riding coordinates:
 C7(H7), C8(H8), C9(H9), C10(H10), C11(H11), C12(H12), C5(H5), C6(H6),
 C51(H51), C52(H52), C60(H60), C61(H61), C63(H63), C64(H64), C72(H72), C73(H73)
5.d Idealised Me refined as rotating group:
 C18(H18A,H18B,H18C), C17(H17A,H17B,H17C), C19(H19A,H19B,H19C), C20(H20A,H20B,
 H20C), C75(H75A,H75B,H75C), C76(H76A,H76B,H76C), C77(H77A,H77B,H77C), C78(H78A,
 H78B,H78C)
;
_olex2_diffrn_ambient_temperature_device 'Oxford Cryosystems Cryostream 700+'
_olex2_submission_special_instructions 'No special instructions were received'
_oxdiff_exptl_absorpt_empirical_details
;
Empirical correction (ABSPACK) includes:
- Absorption correction using spherical harmonics
- Frame scaling
;

loop_
_space_group_symop_operation_xyz
'x, y, z'
'-x+1/2, -y, z+1/2'
'-x, y+1/2, -z+1/2'
'x+1/2, -y+1/2, -z'

loop_
_atom_site_label
_atom_site_type_symbol
_atom_site_fract_x
_atom_site_fract_y
_atom_site_fract_z
_atom_site_U_iso_or_equiv
_atom_site_adp_type
_atom_site_occupancy
_atom_site_site_symmetry_order
_atom_site_calc_flag
_atom_site_refinement_flags_posn
_atom_site_refinement_flags_adp
_atom_site_refinement_flags_occupancy
_atom_site_disorder_assembly
_atom_site_disorder_group
In1 In 0.73123(7) 0.66335(8) 0.81155(8) 0.0321(3) Uani 1 1 d . . . . .
Br1 Br 0.74174(12) 0.62373(12) 0.68175(12) 0.0364(5) Uani 1 1 d . . . . .
N3 N 0.8842(9) 0.7263(10) 0.8741(8) 0.030(3) Uani 1 1 d . U . . .
N4 N 0.8940(9) 0.6116(11) 0.8430(11) 0.038(4) Uani 1 1 d . U . . .
N5 N 0.7796(9) 0.5192(10) 0.9085(10) 0.035(4) Uani 1 1 d . U . . .
N6 N 0.6707(10) 0.5613(10) 0.9353(10) 0.035(4) Uani 1 1 d . U . . .
N7 N 0.5697(10) 0.6483(10) 0.8813(11) 0.039(4) Uani 1 1 d . U . . .
N8 N 0.5664(11) 0.7192(10) 0.7900(10) 0.040(4) Uani 1 1 d . U . . .
N1 N 0.6802(8) 0.8387(10) 0.7968(9) 0.031(3) Uani 1 1 d . U . . .
N2 N 0.7793(10) 0.8268(10) 0.8587(8) 0.033(3) Uani 1 1 d . U . . .
C7 C 0.9537(12) 0.7025(13) 0.8908(12) 0.037(4) Uani 1 1 d . U . . .
H7 H 0.990514 0.731134 0.913233 0.045 Uiso 1 1 calc R U . . .
C8 C 0.9618(11) 0.6336(14) 0.8709(10) 0.035(4) Uani 1 1 d . U . . .
H8 H 1.005230 0.604709 0.874755 0.042 Uiso 1 1 calc R U . . .
C2 C 0.8475(9) 0.6702(10) 0.8437(8) 0.019(3) Uani 1 1 d . U . . .
C15 C 0.8770(11) 0.5422(13) 0.8119(11) 0.034(4) Uani 1 1 d . U . . .
H15 H 0.840088 0.550551 0.773657 0.041 Uiso 1 1 calc R U . . .
C25 C 0.9435(13) 0.5027(14) 0.7802(13) 0.042(5) Uani 1 1 d . U . . .
H25A H 0.979263 0.490811 0.817854 0.050 Uiso 1 1 calc R U . . .
H25B H 0.968352 0.535275 0.746064 0.050 Uiso 1 1 calc R U . . .
C26 C 0.9194(15) 0.4315(16) 0.7431(13) 0.049(5) Uani 1 1 d . U . . .
H26A H 0.885006 0.443242 0.704296 0.059 Uiso 1 1 calc R U . . .
H26B H 0.963103 0.406649 0.722842 0.059 Uiso 1 1 calc R U . . .
C27 C 0.8820(13) 0.3815(14) 0.7951(12) 0.042(5) Uani 1 1 d . U . . .
H27A H 0.918147 0.366390 0.831316 0.050 Uiso 1 1 calc R U . . .
H27B H 0.864825 0.336837 0.770594 0.050 Uiso 1 1 calc R U . . .
C28 C 0.8164(13) 0.4183(13) 0.8308(13) 0.042(5) Uani 1 1 d . U . . .
H28A H 0.794667 0.384526 0.865837 0.050 Uiso 1 1 calc R U . . .
H28B H 0.778065 0.429699 0.795408 0.050 Uiso 1 1 calc R U . . .
C16 C 0.8413(12) 0.4902(13) 0.8678(12) 0.036(4) Uani 1 1 d . U . . .
H16 H 0.881012 0.476639 0.901929 0.043 Uiso 1 1 calc R U . . .
C9 C 0.7606(14) 0.4882(13) 0.9725(12) 0.043(5) Uani 1 1 d . U . . .
H9 H 0.789049 0.454534 0.999251 0.051 Uiso 1 1 calc R U . . .
C10 C 0.6949(14) 0.5147(14) 0.9890(14) 0.045(5) Uani 1 1 d . U . . .
H10 H 0.668315 0.503880 1.030660 0.054 Uiso 1 1 calc R U . . .
C3 C 0.7236(11) 0.5645(11) 0.8853(12) 0.032(4) Uani 1 1 d . U . . .
C11 C 0.4981(12) 0.6777(14) 0.8765(15) 0.046(5) Uani 1 1 d . U . . .
H11 H 0.457886 0.668471 0.907292 0.055 Uiso 1 1 calc R U . . .
C12 C 0.4978(13) 0.7217(12) 0.8194(16) 0.047(5) Uani 1 1 d . U . . .
H12 H 0.457096 0.749430 0.802661 0.056 Uiso 1 1 calc R U . . .
C4 C 0.6118(10) 0.6736(14) 0.8300(11) 0.035(4) Uani 1 1 d . U . . .
C13 C 0.5937(13) 0.7578(13) 0.7268(14) 0.041(4) Uani 1 1 d . U . . .
H13 H 0.635245 0.728514 0.706676 0.050 Uiso 1 1 calc R U . . .
C21 C 0.5331(14) 0.7618(14) 0.6720(14) 0.047(5) Uani 1 1 d . U . . .
H21A H 0.516020 0.711641 0.660640 0.056 Uiso 1 1 calc R U . . .
H21B H 0.490635 0.789451 0.691207 0.056 Uiso 1 1 calc R U . . .
C22 C 0.5603(16) 0.7986(13) 0.6064(13) 0.049(5) Uani 1 1 d . U . . .
H22A H 0.599547 0.768200 0.584967 0.059 Uiso 1 1 calc R U . . .
H22B H 0.519187 0.802092 0.572297 0.059 Uiso 1 1 calc R U . . .
C23 C 0.5901(14) 0.8738(13) 0.6202(11) 0.041(5) Uani 1 1 d . U . . .
H23A H 0.549694 0.906141 0.636402 0.049 Uiso 1 1 calc R U . . .
H23B H 0.610404 0.894479 0.576195 0.049 Uiso 1 1 calc R U . . .
C24 C 0.6510(13) 0.8705(14) 0.6764(13) 0.045(5) Uani 1 1 d . U . . .
H24A H 0.693199 0.841760 0.658096 0.054 Uiso 1 1 calc R U . . .
H24B H 0.668732 0.920745 0.686314 0.054 Uiso 1 1 calc R U . . .
C14 C 0.6235(10) 0.8359(11) 0.7438(11) 0.028(4) Uani 1 1 d . U . . .
H14 H 0.581013 0.865854 0.760955 0.034 Uiso 1 1 calc R U . . .
C5 C 0.6959(11) 0.9078(12) 0.8277(12) 0.035(4) Uani 1 1 d . U . . .
H5 H 0.669064 0.952134 0.821811 0.042 Uiso 1 1 calc R U . . .
C6 C 0.7562(12) 0.8974(13) 0.8666(12) 0.037(4) Uani 1 1 d . U . . .
H6 H 0.779394 0.933410 0.895118 0.044 Uiso 1 1 calc R U . . .
C1 C 0.7329(11) 0.7881(11) 0.8159(11) 0.032(4) Uani 1 1 d . U . . .
C18 C 0.9099(15) 0.8647(15) 0.9038(16) 0.057(6) Uani 1 1 d . U . . .
H18A H 0.893027 0.905505 0.933133 0.085 Uiso 1 1 calc R U . . .
H18B H 0.916014 0.881534 0.855334 0.085 Uiso 1 1 calc R U . . .
H18C H 0.957201 0.846474 0.921628 0.085 Uiso 1 1 calc R U . . .
C17 C 0.8197(17) 0.7806(18) 0.9842(13) 0.060(7) Uani 1 1 d . U . . .
H17A H 0.860419 0.761290 1.012620 0.090 Uiso 1 1 calc R U . . .
H17B H 0.780380 0.743951 0.981218 0.090 Uiso 1 1 calc R U . . .
H17C H 0.800430 0.825282 1.006129 0.090 Uiso 1 1 calc R U . . .
C19 C 0.6028(13) 0.6576(14) 1.0120(14) 0.047(5) Uani 1 1 d . U . . .
H19A H 0.559031 0.688901 1.015549 0.071 Uiso 1 1 calc R U . . .
H19B H 0.646416 0.688025 1.003351 0.071 Uiso 1 1 calc R U . . .
H19C H 0.609307 0.630431 1.055950 0.071 Uiso 1 1 calc R U . . .
C20 C 0.5323(14) 0.5359(15) 0.9590(17) 0.055(7) Uani 1 1 d . U . . .
H20A H 0.539597 0.513663 1.005293 0.083 Uiso 1 1 calc R U . . .
H20B H 0.538468 0.498472 0.922556 0.083 Uiso 1 1 calc R U . . .
H20C H 0.482501 0.556562 0.956109 0.083 Uiso 1 1 calc R U . . .
B1 B 0.8495(15) 0.7995(15) 0.9061(14) 0.039(5) Uani 1 1 d . U . . .
B2 B 0.5923(15) 0.6001(14) 0.9474(14) 0.039(5) Uani 1 1 d . U . . .
In51 In 0.44196(8) 0.59311(8) 0.51233(7) 0.0306(3) Uani 1 1 d . . . . .
Br51 Br 0.57780(11) 0.63518(12) 0.49987(11) 0.0342(5) Uani 1 1 d . . . . .
N51 N 0.3781(10) 0.6082(11) 0.6716(9) 0.036(4) Uani 1 1 d . U . . .
N52 N 0.4722(10) 0.5322(10) 0.6666(9) 0.033(3) Uani 1 1 d . U . . .
N53 N 0.4551(9) 0.4160(10) 0.5546(10) 0.034(4) Uani 1 1 d . U . . .
N54 N 0.3846(11) 0.4334(11) 0.4645(9) 0.035(4) Uani 1 1 d . U . . .
N55 N 0.3651(10) 0.5350(12) 0.3718(9) 0.039(4) Uani 1 1 d . U . . .
N56 N 0.4054(11) 0.6482(11) 0.3566(10) 0.039(4) Uani 1 1 d . U . . .
N57 N 0.3413(10) 0.7395(11) 0.4737(9) 0.036(4) Uani 1 1 d . U . . .
N58 N 0.3167(9) 0.6949(10) 0.5768(9) 0.032(3) Uani 1 1 d . U . . .
C51 C 0.3920(13) 0.5819(12) 0.7383(10) 0.035(4) Uani 1 1 d . U . . .
H51 H 0.365389 0.594730 0.779465 0.042 Uiso 1 1 calc R U . . .
C52 C 0.4504(14) 0.5342(11) 0.7353(12) 0.039(4) Uani 1 1 d . U . . .
H52 H 0.471520 0.507897 0.773400 0.046 Uiso 1 1 calc R U . . .
C53 C 0.4300(11) 0.5777(11) 0.6289(9) 0.028(4) Uani 1 1 d . U . . .
C54 C 0.5361(11) 0.4932(11) 0.6385(12) 0.032(4) Uani 1 1 d . U . . .
H54 H 0.557582 0.523971 0.600136 0.038 Uiso 1 1 calc R U . . .
C55 C 0.5963(12) 0.4820(13) 0.6939(14) 0.044(5) Uani 1 1 d . U . . .
H55A H 0.578136 0.448289 0.730754 0.053 Uiso 1 1 calc R U . . .
H55B H 0.608252 0.529474 0.716233 0.053 Uiso 1 1 calc R U . . .
C56 C 0.6660(11) 0.4499(13) 0.6599(12) 0.037(5) Uani 1 1 d . U . . .
H56A H 0.704529 0.442941 0.696153 0.045 Uiso 1 1 calc R U . . .
H56B H 0.685252 0.484480 0.624311 0.045 Uiso 1 1 calc R U . . .
C57 C 0.6485(12) 0.3756(13) 0.6247(16) 0.049(6) Uani 1 1 d . U . . .
H57A H 0.693110 0.356789 0.600719 0.059 Uiso 1 1 calc R U . . .
H57B H 0.633790 0.339513 0.660939 0.059 Uiso 1 1 calc R U . . .
C58 C 0.5863(11) 0.3845(12) 0.5716(14) 0.039(5) Uani 1 1 d . U . . .
H58A H 0.573955 0.336187 0.551230 0.047 Uiso 1 1 calc R U . . .
H58B H 0.602944 0.416885 0.533045 0.047 Uiso 1 1 calc R U . . .
C59 C 0.5162(11) 0.4179(11) 0.6064(12) 0.035(4) Uani 1 1 d . U . . .
H59 H 0.501946 0.384897 0.646045 0.042 Uiso 1 1 calc R U . . .
C60 C 0.4228(11) 0.3494(12) 0.5405(13) 0.037(4) Uani 1 1 d . U . . .
H60 H 0.431831 0.304420 0.564086 0.045 Uiso 1 1 calc R U . . .
C61 C 0.3756(13) 0.3604(14) 0.4862(14) 0.046(5) Uani 1 1 d . U . . .
H61 H 0.342605 0.325456 0.466688 0.055 Uiso 1 1 calc R U . . .
C62 C 0.4356(12) 0.4674(11) 0.5081(9) 0.034(4) Uani 1 1 d . U . . .
C63 C 0.3487(13) 0.5584(16) 0.3035(12) 0.046(5) Uani 1 1 d . U . . .
H63 H 0.325687 0.529162 0.268541 0.055 Uiso 1 1 calc R U . . .
C64 C 0.3701(13) 0.6279(17) 0.2948(10) 0.047(5) Uani 1 1 d . U . . .
H64 H 0.362727 0.657560 0.254440 0.056 Uiso 1 1 calc R U . . .
C65 C 0.4029(10) 0.5911(12) 0.4019(9) 0.026(3) Uani 1 1 d . U . . .
C66 C 0.4381(13) 0.7170(14) 0.3764(12) 0.041(4) Uani 1 1 d . U . . .
H66 H 0.479765 0.707258 0.409443 0.049 Uiso 1 1 calc R U . . .
C67 C 0.4680(13) 0.7574(15) 0.3124(13) 0.046(5) Uani 1 1 d . U . . .
H67A H 0.426609 0.771052 0.281132 0.056 Uiso 1 1 calc R U . . .
H67B H 0.501534 0.724670 0.285976 0.056 Uiso 1 1 calc R U . . .
C68 C 0.5104(16) 0.8274(17) 0.3350(15) 0.055(6) Uani 1 1 d . U . . .
H68A H 0.552122 0.813926 0.365918 0.066 Uiso 1 1 calc R U . . .
H68B H 0.530663 0.852264 0.292960 0.066 Uiso 1 1 calc R U . . .
C69 C 0.4604(16) 0.8772(16) 0.3723(13) 0.053(6) Uani 1 1 d . U . . .
H69A H 0.422761 0.895945 0.339177 0.063 Uiso 1 1 calc R U . . .
H69B H 0.488818 0.919606 0.390232 0.063 Uiso 1 1 calc R U . . .
C70 C 0.4220(13) 0.8388(15) 0.4336(11) 0.042(5) Uani 1 1 d . U . . .
H70A H 0.459051 0.827494 0.470235 0.050 Uiso 1 1 calc R U . . .
H70B H 0.385238 0.872609 0.454336 0.050 Uiso 1 1 calc R U . . .
C71 C 0.3833(12) 0.7681(13) 0.4120(11) 0.037(4) Uani 1 1 d . U . . .
H71 H 0.345860 0.781771 0.375720 0.044 Uiso 1 1 calc R U . . .
C72 C 0.2754(13) 0.7673(13) 0.4942(14) 0.045(5) Uani 1 1 d . U . . .
H72 H 0.246470 0.800742 0.467724 0.054 Uiso 1 1 calc R U . . .
C73 C 0.2576(13) 0.7413(14) 0.5556(13) 0.043(5) Uani 1 1 d . U . . .
H73 H 0.213790 0.751420 0.581189 0.052 Uiso 1 1 calc R U . . .
C74 C 0.3692(10) 0.6936(12) 0.5245(10) 0.030(4) Uani 1 1 d . U . . .
C75 C 0.3054(13) 0.7240(14) 0.7122(12) 0.042(5) Uani 1 1 d . U . . .
H75A H 0.265357 0.758266 0.701535 0.062 Uiso 1 1 calc R U . . .
H75B H 0.352604 0.750232 0.712118 0.062 Uiso 1 1 calc R U . . .
H75C H 0.297177 0.702161 0.758560 0.062 Uiso 1 1 calc R U . . .
C76 C 0.2382(12) 0.6048(13) 0.6512(12) 0.039(5) Uani 1 1 d . U . . .
H76A H 0.243085 0.568838 0.689084 0.059 Uiso 1 1 calc R U . . .
H76B H 0.235948 0.579406 0.605958 0.059 Uiso 1 1 calc R U . . .
H76C H 0.192826 0.633252 0.658050 0.059 Uiso 1 1 calc R U . . .
C77 C 0.2575(12) 0.4961(17) 0.4502(15) 0.053(7) Uani 1 1 d . U . . .
H77A H 0.225352 0.523809 0.418460 0.079 Uiso 1 1 calc R U . . .
H77B H 0.274158 0.528148 0.488359 0.079 Uiso 1 1 calc R U . . .
H77C H 0.230023 0.454677 0.469940 0.079 Uiso 1 1 calc R U . . .
C78 C 0.307(2) 0.4029(19) 0.3519(14) 0.070(9) Uani 1 1 d . U . . .
H78A H 0.289673 0.359468 0.377236 0.105 Uiso 1 1 calc R U . . .
H78B H 0.350788 0.390056 0.324134 0.105 Uiso 1 1 calc R U . . .
H78C H 0.268086 0.420623 0.320644 0.105 Uiso 1 1 calc R U . . .
B51 B 0.3074(14) 0.6585(14) 0.6521(13) 0.036(4) Uani 1 1 d . U . . .
B52 B 0.3282(15) 0.4660(18) 0.4073(15) 0.045(5) Uani 1 1 d . U . . .

loop_
_atom_site_aniso_label
_atom_site_aniso_U_11
_atom_site_aniso_U_22
_atom_site_aniso_U_33
_atom_site_aniso_U_23
_atom_site_aniso_U_13
_atom_site_aniso_U_12
In1 0.0298(6) 0.0218(6) 0.0448(8) 0.0052(6) -0.0024(6) -0.0001(5)
Br1 0.0397(11) 0.0283(10) 0.0412(11) 0.0048(9) -0.0019(9) -0.0033(8)
N3 0.032(7) 0.032(8) 0.027(7) -0.004(6) -0.007(6) -0.008(6)
N4 0.027(7) 0.028(8) 0.057(11) 0.006(7) 0.002(7) 0.001(6)
N5 0.032(8) 0.022(8) 0.051(9) 0.006(7) 0.005(7) 0.006(6)
N6 0.038(8) 0.024(9) 0.044(9) 0.002(7) 0.004(7) -0.002(6)
N7 0.034(8) 0.020(8) 0.063(10) -0.001(7) 0.004(7) 0.004(6)
N8 0.043(8) 0.017(8) 0.059(9) -0.006(6) -0.015(7) -0.003(7)
N1 0.023(6) 0.020(7) 0.051(9) 0.008(6) 0.007(6) -0.001(6)
N2 0.043(8) 0.029(8) 0.026(7) -0.007(6) -0.002(6) 0.004(7)
C7 0.030(9) 0.039(10) 0.043(11) 0.004(8) -0.010(8) -0.003(7)
C8 0.032(9) 0.043(10) 0.031(9) 0.004(8) -0.006(7) 0.006(7)
C2 0.016(3) 0.020(3) 0.019(3) 0.000(2) -0.001(2) 0.000(2)
C15 0.029(8) 0.041(9) 0.033(9) 0.004(8) -0.005(7) 0.000(7)
C25 0.040(11) 0.039(11) 0.047(12) 0.005(9) 0.004(9) 0.003(9)
C26 0.057(13) 0.041(13) 0.049(12) -0.002(9) 0.005(10) 0.018(10)
C27 0.047(11) 0.041(12) 0.037(11) 0.008(9) 0.005(8) 0.008(9)
C28 0.044(11) 0.026(10) 0.056(13) 0.002(9) 0.009(9) 0.001(8)
C16 0.032(9) 0.036(10) 0.040(10) 0.003(8) -0.001(7) 0.000(7)
C9 0.055(11) 0.028(11) 0.044(11) 0.005(8) 0.007(9) 0.005(9)
C10 0.056(11) 0.033(12) 0.047(11) 0.003(9) 0.016(10) 0.007(9)
C3 0.030(8) 0.017(8) 0.048(10) 0.013(8) -0.001(7) 0.000(7)
C11 0.030(9) 0.032(12) 0.076(15) 0.004(10) -0.008(9) 0.001(8)
C12 0.042(10) 0.014(9) 0.084(15) -0.003(10) -0.003(10) 0.009(8)
C4 0.020(7) 0.046(12) 0.038(10) -0.006(8) -0.002(6) -0.002(7)
C13 0.038(10) 0.022(10) 0.064(11) -0.005(8) -0.013(8) 0.001(8)
C21 0.050(12) 0.030(11) 0.061(12) -0.009(9) -0.015(9) 0.006(9)
C22 0.067(14) 0.029(11) 0.051(11) -0.012(9) -0.025(11) 0.006(10)
C23 0.071(14) 0.025(10) 0.028(9) -0.002(8) -0.012(9) 0.002(10)
C24 0.042(11) 0.032(11) 0.061(12) 0.018(10) -0.014(9) -0.012(9)
C14 0.022(8) 0.015(8) 0.048(9) -0.003(7) 0.002(6) 0.003(7)
C5 0.030(8) 0.019(8) 0.056(12) 0.003(8) -0.005(8) -0.009(7)
C6 0.040(10) 0.026(9) 0.044(10) -0.003(8) 0.003(8) -0.005(7)
C1 0.035(9) 0.028(8) 0.033(9) 0.004(7) -0.002(8) 0.004(7)
C18 0.058(13) 0.029(12) 0.083(18) -0.011(12) -0.011(13) -0.001(10)
C17 0.085(19) 0.060(18) 0.035(11) 0.005(11) 0.007(12) 0.024(14)
C19 0.047(12) 0.032(12) 0.062(12) -0.005(10) 0.026(10) -0.005(9)
C20 0.042(12) 0.032(12) 0.09(2) 0.014(12) 0.009(12) 0.000(9)
B1 0.046(11) 0.032(11) 0.040(11) 0.001(9) -0.009(9) -0.003(8)
B2 0.045(11) 0.020(10) 0.052(12) 0.000(8) 0.003(9) -0.003(8)
In51 0.0375(7) 0.0238(6) 0.0304(6) -0.0010(5) -0.0003(5) 0.0052(5)
Br51 0.0374(10) 0.0271(10) 0.0380(11) -0.0036(8) -0.0009(8) 0.0022(8)
N51 0.045(8) 0.031(9) 0.033(8) -0.013(6) 0.000(6) 0.000(6)
N52 0.044(8) 0.015(7) 0.040(8) -0.002(6) 0.002(6) -0.002(6)
N53 0.027(7) 0.022(8) 0.054(9) 0.007(7) 0.000(6) 0.001(6)
N54 0.052(10) 0.030(9) 0.024(7) -0.009(6) 0.003(6) 0.010(7)
N55 0.036(9) 0.046(9) 0.034(8) -0.001(7) -0.014(7) -0.007(7)
N56 0.048(10) 0.034(8) 0.036(8) 0.005(6) 0.000(7) 0.007(7)
N57 0.041(9) 0.033(9) 0.035(8) 0.002(7) 0.001(6) 0.005(7)
N58 0.030(8) 0.027(9) 0.039(8) -0.001(6) 0.005(6) 0.005(6)
C51 0.055(11) 0.023(10) 0.027(8) -0.014(7) 0.000(7) -0.003(8)
C52 0.059(12) 0.016(9) 0.041(9) 0.002(7) -0.001(9) 0.001(8)
C53 0.038(9) 0.033(10) 0.014(6) -0.016(6) 0.002(6) -0.006(7)
C54 0.029(8) 0.016(8) 0.050(11) 0.001(7) 0.002(7) -0.008(6)
C55 0.039(10) 0.032(11) 0.061(13) -0.005(10) -0.008(9) -0.010(8)
C56 0.028(9) 0.038(11) 0.045(11) 0.009(9) -0.018(8) -0.004(8)
C57 0.033(10) 0.026(11) 0.088(17) 0.003(10) -0.022(11) 0.009(8)
C58 0.029(9) 0.021(10) 0.067(13) 0.000(9) -0.008(8) 0.002(7)
C59 0.035(9) 0.014(9) 0.056(12) -0.002(8) -0.008(8) 0.000(7)
C60 0.026(9) 0.020(9) 0.066(12) -0.004(8) 0.007(8) -0.010(7)
C61 0.047(11) 0.030(9) 0.061(13) -0.009(9) 0.000(9) 0.004(8)
C62 0.055(11) 0.030(8) 0.015(7) -0.003(6) 0.001(7) 0.015(8)
C63 0.041(11) 0.064(13) 0.034(10) 0.002(9) -0.015(9) 0.001(10)
C64 0.048(12) 0.072(13) 0.019(8) 0.017(9) -0.006(8) -0.001(11)
C65 0.027(4) 0.027(4) 0.024(4) -0.001(2) -0.001(2) 0.001(2)
C66 0.038(10) 0.042(10) 0.043(10) 0.005(8) 0.004(8) 0.004(8)
C67 0.041(11) 0.051(12) 0.047(12) 0.020(10) 0.015(10) 0.018(9)
C68 0.063(14) 0.048(13) 0.055(14) 0.025(11) 0.009(10) 0.014(10)
C69 0.066(15) 0.049(13) 0.043(12) 0.012(10) 0.009(10) 0.006(11)
C70 0.050(12) 0.044(11) 0.032(10) 0.002(9) 0.005(8) 0.004(9)
C71 0.043(10) 0.031(10) 0.036(10) 0.009(8) 0.003(7) 0.012(8)
C72 0.046(10) 0.034(11) 0.054(12) 0.010(9) 0.010(9) 0.006(9)
C73 0.039(11) 0.038(12) 0.053(12) 0.007(9) 0.010(9) 0.009(9)
C74 0.023(8) 0.034(10) 0.032(9) 0.009(7) 0.002(6) 0.012(7)
C75 0.048(12) 0.037(12) 0.040(11) -0.010(9) 0.004(9) 0.003(9)
C76 0.035(9) 0.039(12) 0.044(11) 0.011(9) 0.001(9) 0.003(8)
C77 0.017(9) 0.069(18) 0.071(16) 0.027(13) 0.003(9) -0.003(9)
C78 0.11(2) 0.057(16) 0.044(14) -0.001(12) -0.046(15) -0.008(16)
B51 0.046(11) 0.027(11) 0.035(10) -0.004(8) 0.009(8) 0.001(8)
B52 0.035(11) 0.052(13) 0.046(12) -0.001(9) -0.007(9) -0.014(9)

loop_
_atom_type_symbol
_atom_type_description
_atom_type_scat_dispersion_real
_atom_type_scat_dispersion_imag
_atom_type_scat_source
C C 0.0181 0.0091 'International Tables Vol C Tables 4.2.6.8 and 6.1.1.4'
H H 0.0000 0.0000 'International Tables Vol C Tables 4.2.6.8 and 6.1.1.4'
B B 0.0090 0.0039 'International Tables Vol C Tables 4.2.6.8 and 6.1.1.4'
Br Br -0.6763 1.2805 'International Tables Vol C Tables 4.2.6.8 and 6.1.1.4'
In In 0.0822 5.0449 'International Tables Vol C Tables 4.2.6.8 and 6.1.1.4'
N N 0.0311 0.0180 'International Tables Vol C Tables 4.2.6.8 and 6.1.1.4'

loop_
_exptl_crystal_face_index_h
_exptl_crystal_face_index_k
_exptl_crystal_face_index_l
_exptl_crystal_face_perp_dist
-6 -5 -10 0.1035
-10 1 6 0.0346
10 -1 -7 0.0248
-5 -11 -2 0.1564
-4 -1 -12 0.0638
0 8 -9 0.1342
4 11 1 0.1056
-1 -9 7 0.1576
5 4 11 0.1169

loop_
_geom_angle_atom_site_label_1
_geom_angle_atom_site_label_2
_geom_angle_atom_site_label_3
_geom_angle
_geom_angle_site_symmetry_1
_geom_angle_site_symmetry_3
_geom_angle_publ_flag
C2 In1 Br1 102.3(4) . . ?
C2 In1 C3 86.1(7) . . ?
C2 In1 C4 153.3(7) . . ?
C2 In1 C1 85.4(7) . . ?
C3 In1 Br1 111.7(6) . . ?
C4 In1 Br1 104.4(5) . . ?
C4 In1 C3 84.8(8) . . ?
C4 In1 C1 85.6(8) . . ?
C1 In1 Br1 108.3(5) . . ?
C1 In1 C3 140.0(8) . . ?
C7 N3 B1 122.6(17) . . ?
C2 N3 C7 108.2(18) . . ?
C2 N3 B1 127.1(17) . . ?
C8 N4 C15 127.0(18) . . ?
C2 N4 C8 108.3(18) . . ?
C2 N4 C15 124.4(17) . . ?
C9 N5 C16 120.6(19) . . ?
C3 N5 C16 127.6(19) . . ?
C3 N5 C9 110.0(18) . . ?
C10 N6 B2 116.1(18) . . ?
C3 N6 C10 108.6(18) . . ?
C3 N6 B2 135.2(18) . . ?
C11 N7 B2 119.9(19) . . ?
C4 N7 C11 111(2) . . ?
C4 N7 B2 129.0(18) . . ?
C12 N8 C4 109(2) . . ?
C12 N8 C13 129(2) . . ?
C4 N8 C13 122.1(19) . . ?
C5 N1 C14 117.6(16) . . ?
C1 N1 C14 130.9(18) . . ?
C1 N1 C5 110.4(17) . . ?
C6 N2 C1 111.5(18) . . ?
C6 N2 B1 117.7(18) . . ?
C1 N2 B1 130.4(19) . . ?
N3 C7 H7 125.1 . . ?
C8 C7 N3 110(2) . . ?
C8 C7 H7 125.1 . . ?
N4 C8 H8 126.7 . . ?
C7 C8 N4 106.5(19) . . ?
C7 C8 H8 126.7 . . ?
N3 C2 In1 129.4(13) . . ?
N3 C2 N4 107.1(16) . . ?
N4 C2 In1 123.0(13) . . ?
N4 C15 H15 108.1 . . ?
N4 C15 C25 114.3(18) . . ?
N4 C15 C16 110.1(18) . . ?
C25 C15 H15 108.1 . . ?
C25 C15 C16 107.8(19) . . ?
C16 C15 H15 108.1 . . ?
C15 C25 H25A 109.5 . . ?
C15 C25 H25B 109.5 . . ?
C15 C25 C26 111(2) . . ?
H25A C25 H25B 108.1 . . ?
C26 C25 H25A 109.5 . . ?
C26 C25 H25B 109.5 . . ?
C25 C26 H26A 109.8 . . ?
C25 C26 H26B 109.8 . . ?
H26A C26 H26B 108.2 . . ?
C27 C26 C25 110(2) . . ?
C27 C26 H26A 109.8 . . ?
C27 C26 H26B 109.8 . . ?
C26 C27 H27A 109.2 . . ?
C26 C27 H27B 109.2 . . ?
C26 C27 C28 112(2) . . ?
H27A C27 H27B 107.9 . . ?
C28 C27 H27A 109.2 . . ?
C28 C27 H27B 109.2 . . ?
C27 C28 H28A 109.6 . . ?
C27 C28 H28B 109.6 . . ?
C27 C28 C16 110.3(19) . . ?
H28A C28 H28B 108.1 . . ?
C16 C28 H28A 109.6 . . ?
C16 C28 H28B 109.6 . . ?
N5 C16 C15 117.1(19) . . ?
N5 C16 C28 108.9(18) . . ?
N5 C16 H16 107.2 . . ?
C15 C16 H16 107.2 . . ?
C28 C16 C15 108.9(18) . . ?
C28 C16 H16 107.2 . . ?
N5 C9 H9 126.8 . . ?
C10 C9 N5 106(2) . . ?
C10 C9 H9 126.8 . . ?
N6 C10 H10 125.3 . . ?
C9 C10 N6 109(2) . . ?
C9 C10 H10 125.3 . . ?
N5 C3 In1 128.5(14) . . ?
N6 C3 In1 120.6(14) . . ?
N6 C3 N5 105.6(17) . . ?
N7 C11 H11 126.8 . . ?
C12 C11 N7 106(2) . . ?
C12 C11 H11 126.8 . . ?
N8 C12 H12 126.0 . . ?
C11 C12 N8 108(2) . . ?
C11 C12 H12 126.0 . . ?
N7 C4 In1 131.0(16) . . ?
N7 C4 N8 105.7(17) . . ?
N8 C4 In1 122.9(16) . . ?
N8 C13 H13 107.9 . . ?
N8 C13 C21 109.8(19) . . ?
N8 C13 C14 112.5(19) . . ?
C21 C13 H13 107.9 . . ?
C21 C13 C14 110.6(19) . . ?
C14 C13 H13 107.9 . . ?
C13 C21 H21A 109.5 . . ?
C13 C21 H21B 109.5 . . ?
H21A C21 H21B 108.1 . . ?
C22 C21 C13 111(2) . . ?
C22 C21 H21A 109.5 . . ?
C22 C21 H21B 109.5 . . ?
C21 C22 H22A 109.1 . . ?
C21 C22 H22B 109.1 . . ?
H22A C22 H22B 107.8 . . ?
C23 C22 C21 112(2) . . ?
C23 C22 H22A 109.1 . . ?
C23 C22 H22B 109.1 . . ?
C22 C23 H23A 109.6 . . ?
C22 C23 H23B 109.6 . . ?
C22 C23 C24 110.2(19) . . ?
H23A C23 H23B 108.1 . . ?
C24 C23 H23A 109.6 . . ?
C24 C23 H23B 109.6 . . ?
C23 C24 H24A 109.3 . . ?
C23 C24 H24B 109.3 . . ?
H24A C24 H24B 107.9 . . ?
C14 C24 C23 111.7(18) . . ?
C14 C24 H24A 109.3 . . ?
C14 C24 H24B 109.3 . . ?
N1 C14 C13 115.2(17) . . ?
N1 C14 C24 110.2(16) . . ?
N1 C14 H14 107.5 . . ?
C13 C14 H14 107.5 . . ?
C24 C14 C13 108.5(19) . . ?
C24 C14 H14 107.5 . . ?
N1 C5 H5 127.2 . . ?
C6 C5 N1 105.5(19) . . ?
C6 C5 H5 127.2 . . ?
N2 C6 H6 125.6 . . ?
C5 C6 N2 109(2) . . ?
C5 C6 H6 125.6 . . ?
N1 C1 In1 130.6(15) . . ?
N2 C1 In1 123.1(14) . . ?
N2 C1 N1 103.7(18) . . ?
H18A C18 H18B 109.5 . . ?
H18A C18 H18C 109.5 . . ?
H18B C18 H18C 109.5 . . ?
B1 C18 H18A 109.5 . . ?
B1 C18 H18B 109.5 . . ?
B1 C18 H18C 109.5 . . ?
H17A C17 H17B 109.5 . . ?
H17A C17 H17C 109.5 . . ?
H17B C17 H17C 109.5 . . ?
B1 C17 H17A 109.5 . . ?
B1 C17 H17B 109.5 . . ?
B1 C17 H17C 109.5 . . ?
H19A C19 H19B 109.5 . . ?
H19A C19 H19C 109.5 . . ?
H19B C19 H19C 109.5 . . ?
B2 C19 H19A 109.5 . . ?
B2 C19 H19B 109.5 . . ?
B2 C19 H19C 109.5 . . ?
H20A C20 H20B 109.5 . . ?
H20A C20 H20C 109.5 . . ?
H20B C20 H20C 109.5 . . ?
B2 C20 H20A 109.5 . . ?
B2 C20 H20B 109.5 . . ?
B2 C20 H20C 109.5 . . ?
N3 B1 N2 110.4(17) . . ?
N3 B1 C18 110(2) . . ?
N3 B1 C17 108(2) . . ?
C18 B1 N2 107(2) . . ?
C18 B1 C17 114(2) . . ?
C17 B1 N2 108(2) . . ?
N6 B2 C19 106.8(19) . . ?
N6 B2 C20 107.2(19) . . ?
N7 B2 N6 111.0(18) . . ?
N7 B2 C19 105.7(19) . . ?
N7 B2 C20 110(2) . . ?
C20 B2 C19 116(2) . . ?
C53 In51 Br51 102.7(5) . . ?
C53 In51 C62 84.5(7) . . ?
C53 In51 C74 86.8(7) . . ?
C62 In51 Br51 109.9(6) . . ?
C65 In51 Br51 102.8(5) . . ?
C65 In51 C53 154.5(7) . . ?
C65 In51 C62 86.2(7) . . ?
C65 In51 C74 85.7(7) . . ?
C74 In51 Br51 108.8(5) . . ?
C74 In51 C62 141.3(8) . . ?
C51 N51 B51 123.5(17) . . ?
C53 N51 C51 106.4(18) . . ?
C53 N51 B51 129.9(17) . . ?
C52 N52 C54 126.4(19) . . ?
C53 N52 C52 109.3(18) . . ?
C53 N52 C54 124.0(17) . . ?
C60 N53 C59 117.9(17) . . ?
C62 N53 C59 128.5(18) . . ?
C62 N53 C60 112.2(19) . . ?
C61 N54 B52 118(2) . . ?
C62 N54 C61 108.9(19) . . ?
C62 N54 B52 132(2) . . ?
C63 N55 B52 123.4(19) . . ?
C65 N55 C63 106(2) . . ?
C65 N55 B52 129.4(18) . . ?
C64 N56 C66 130(2) . . ?
C65 N56 C64 109(2) . . ?
C65 N56 C66 121.4(18) . . ?
C72 N57 C71 123(2) . . ?
C72 N57 C74 110.4(19) . . ?
C74 N57 C71 125.3(18) . . ?
C73 N58 B51 115.1(17) . . ?
C74 N58 C73 108.9(17) . . ?
C74 N58 B51 136.0(17) . . ?
N51 C51 H51 125.6 . . ?
C52 C51 N51 108.9(18) . . ?
C52 C51 H51 125.6 . . ?
N52 C52 C51 106.2(19) . . ?
N52 C52 H52 126.9 . . ?
C51 C52 H52 126.9 . . ?
N51 C53 In51 127.2(15) . . ?
N52 C53 In51 123.5(13) . . ?
N52 C53 N51 109.2(16) . . ?
N52 C54 H54 107.6 . . ?
N52 C54 C55 112.1(18) . . ?
N52 C54 C59 113.1(16) . . ?
C55 C54 H54 107.6 . . ?
C55 C54 C59 108.7(17) . . ?
C59 C54 H54 107.6 . . ?
C54 C55 H55A 109.6 . . ?
C54 C55 H55B 109.6 . . ?
C54 C55 C56 110(2) . . ?
H55A C55 H55B 108.1 . . ?
C56 C55 H55A 109.6 . . ?
C56 C55 H55B 109.6 . . ?
C55 C56 H56A 109.6 . . ?
C55 C56 H56B 109.6 . . ?
C55 C56 C57 110.4(18) . . ?
H56A C56 H56B 108.1 . . ?
C57 C56 H56A 109.6 . . ?
C57 C56 H56B 109.6 . . ?
C56 C57 H57A 109.6 . . ?
C56 C57 H57B 109.6 . . ?
H57A C57 H57B 108.1 . . ?
C58 C57 C56 110.2(17) . . ?
C58 C57 H57A 109.6 . . ?
C58 C57 H57B 109.6 . . ?
C57 C58 H58A 109.4 . . ?
C57 C58 H58B 109.4 . . ?
C57 C58 C59 111(2) . . ?
H58A C58 H58B 108.0 . . ?
C59 C58 H58A 109.4 . . ?
C59 C58 H58B 109.4 . . ?
N53 C59 C54 117.2(17) . . ?
N53 C59 C58 108.5(18) . . ?
N53 C59 H59 107.3 . . ?
C54 C59 C58 108.9(17) . . ?
C54 C59 H59 107.3 . . ?
C58 C59 H59 107.3 . . ?
N53 C60 H60 126.7 . . ?
C61 C60 N53 107(2) . . ?
C61 C60 H60 126.7 . . ?
N54 C61 H61 126.5 . . ?
C60 C61 N54 107(2) . . ?
C60 C61 H61 126.5 . . ?
N53 C62 In51 131.5(14) . . ?
N53 C62 N54 105.0(19) . . ?
N54 C62 In51 120.0(14) . . ?
N55 C63 H63 125.0 . . ?
C64 C63 N55 110(2) . . ?
C64 C63 H63 125.0 . . ?
N56 C64 H64 126.8 . . ?
C63 C64 N56 106(2) . . ?
C63 C64 H64 126.8 . . ?
N55 C65 In51 124.9(15) . . ?
N56 C65 In51 125.4(15) . . ?
N56 C65 N55 109.3(17) . . ?
N56 C66 H66 108.7 . . ?
N56 C66 C67 111(2) . . ?
N56 C66 C71 112(2) . . ?
C67 C66 H66 108.7 . . ?
C71 C66 H66 108.7 . . ?
C71 C66 C67 107(2) . . ?
C66 C67 H67A 109.5 . . ?
C66 C67 H67B 109.5 . . ?
C66 C67 C68 111(2) . . ?
H67A C67 H67B 108.1 . . ?
C68 C67 H67A 109.5 . . ?
C68 C67 H67B 109.5 . . ?
C67 C68 H68A 109.7 . . ?
C67 C68 H68B 109.7 . . ?
H68A C68 H68B 108.2 . . ?
C69 C68 C67 110(2) . . ?
C69 C68 H68A 109.7 . . ?
C69 C68 H68B 109.7 . . ?
C68 C69 H69A 109.3 . . ?
C68 C69 H69B 109.3 . . ?
C68 C69 C70 112(2) . . ?
H69A C69 H69B 108.0 . . ?
C70 C69 H69A 109.3 . . ?
C70 C69 H69B 109.3 . . ?
C69 C70 H70A 109.0 . . ?
C69 C70 H70B 109.0 . . ?
H70A C70 H70B 107.8 . . ?
C71 C70 C69 113(2) . . ?
C71 C70 H70A 109.0 . . ?
C71 C70 H70B 109.0 . . ?
N57 C71 C66 118.0(19) . . ?
N57 C71 C70 108.5(18) . . ?
N57 C71 H71 106.6 . . ?
C66 C71 C70 110(2) . . ?
C66 C71 H71 106.6 . . ?
C70 C71 H71 106.6 . . ?
N57 C72 H72 125.0 . . ?
C73 C72 N57 110(2) . . ?
C73 C72 H72 125.0 . . ?
N58 C73 H73 126.7 . . ?
C72 C73 N58 107(2) . . ?
C72 C73 H73 126.7 . . ?
N57 C74 In51 129.3(14) . . ?
N57 C74 N58 104.2(16) . . ?
N58 C74 In51 119.2(14) . . ?
H75A C75 H75B 109.5 . . ?
H75A C75 H75C 109.5 . . ?
H75B C75 H75C 109.5 . . ?
B51 C75 H75A 109.5 . . ?
B51 C75 H75B 109.5 . . ?
B51 C75 H75C 109.5 . . ?
H76A C76 H76B 109.5 . . ?
H76A C76 H76C 109.5 . . ?
H76B C76 H76C 109.5 . . ?
B51 C76 H76A 109.5 . . ?
B51 C76 H76B 109.5 . . ?
B51 C76 H76C 109.5 . . ?
H77A C77 H77B 109.5 . . ?
H77A C77 H77C 109.5 . . ?
H77B C77 H77C 109.5 . . ?
B52 C77 H77A 109.5 . . ?
B52 C77 H77B 109.5 . . ?
B52 C77 H77C 109.5 . . ?
H78A C78 H78B 109.5 . . ?
H78A C78 H78C 109.5 . . ?
H78B C78 H78C 109.5 . . ?
B52 C78 H78A 109.5 . . ?
B52 C78 H78B 109.5 . . ?
B52 C78 H78C 109.5 . . ?
N51 B51 C75 105.5(18) . . ?
N58 B51 N51 111.1(17) . . ?
N58 B51 C75 109.0(19) . . ?
C76 B51 N51 106.1(19) . . ?
C76 B51 N58 109.3(19) . . ?
C76 B51 C75 115.8(19) . . ?
N54 B52 C77 107(2) . . ?
N54 B52 C78 109(2) . . ?
N55 B52 N54 108.4(18) . . ?
N55 B52 C77 106(2) . . ?
N55 B52 C78 113(2) . . ?
C78 B52 C77 113(2) . . ?

loop_
_geom_bond_atom_site_label_1
_geom_bond_atom_site_label_2
_geom_bond_distance
_geom_bond_site_symmetry_2
_geom_bond_publ_flag
In1 Br1 2.583(3) . ?
In1 C2 2.197(16) . ?
In1 C3 2.291(19) . ?
In1 C4 2.201(18) . ?
In1 C1 2.28(2) . ?
N3 C7 1.37(3) . ?
N3 C2 1.35(2) . ?
N3 B1 1.60(3) . ?
N4 C8 1.40(3) . ?
N4 C2 1.36(2) . ?
N4 C15 1.43(3) . ?
N5 C16 1.46(3) . ?
N5 C9 1.39(3) . ?
N5 C3 1.38(3) . ?
N6 C10 1.40(3) . ?
N6 C3 1.35(3) . ?
N6 B2 1.60(3) . ?
N7 C11 1.41(3) . ?
N7 C4 1.32(3) . ?
N7 B2 1.59(3) . ?
N8 C12 1.36(3) . ?
N8 C4 1.40(3) . ?
N8 C13 1.48(3) . ?
N1 C14 1.44(2) . ?
N1 C5 1.42(3) . ?
N1 C1 1.38(2) . ?
N2 C6 1.36(3) . ?
N2 C1 1.37(3) . ?
N2 B1 1.64(3) . ?
C7 H7 0.9500 . ?
C7 C8 1.32(3) . ?
C8 H8 0.9500 . ?
C15 H15 1.0000 . ?
C15 C25 1.53(3) . ?
C15 C16 1.57(3) . ?
C25 H25A 0.9900 . ?
C25 H25B 0.9900 . ?
C25 C26 1.54(4) . ?
C26 H26A 0.9900 . ?
C26 H26B 0.9900 . ?
C26 C27 1.51(3) . ?
C27 H27A 0.9900 . ?
C27 H27B 0.9900 . ?
C27 C28 1.53(3) . ?
C28 H28A 0.9900 . ?
C28 H28B 0.9900 . ?
C28 C16 1.56(3) . ?
C16 H16 1.0000 . ?
C9 H9 0.9500 . ?
C9 C10 1.32(3) . ?
C10 H10 0.9500 . ?
C11 H11 0.9500 . ?
C11 C12 1.35(4) . ?
C12 H12 0.9500 . ?
C13 H13 1.0000 . ?
C13 C21 1.52(3) . ?
C13 C14 1.56(3) . ?
C21 H21A 0.9900 . ?
C21 H21B 0.9900 . ?
C21 C22 1.50(4) . ?
C22 H22A 0.9900 . ?
C22 H22B 0.9900 . ?
C22 C23 1.50(3) . ?
C23 H23A 0.9900 . ?
C23 H23B 0.9900 . ?
C23 C24 1.54(3) . ?
C24 H24A 0.9900 . ?
C24 H24B 0.9900 . ?
C24 C14 1.52(3) . ?
C14 H14 1.0000 . ?
C5 H5 0.9500 . ?
C5 C6 1.33(3) . ?
C6 H6 0.9500 . ?
C18 H18A 0.9800 . ?
C18 H18B 0.9800 . ?
C18 H18C 0.9800 . ?
C18 B1 1.62(4) . ?
C17 H17A 0.9800 . ?
C17 H17B 0.9800 . ?
C17 H17C 0.9800 . ?
C17 B1 1.62(4) . ?
C19 H19A 0.9800 . ?
C19 H19B 0.9800 . ?
C19 H19C 0.9800 . ?
C19 B2 1.63(4) . ?
C20 H20A 0.9800 . ?
C20 H20B 0.9800 . ?
C20 H20C 0.9800 . ?
C20 B2 1.61(3) . ?
In51 Br51 2.589(3) . ?
In51 C53 2.250(17) . ?
In51 C62 2.30(2) . ?
In51 C65 2.221(18) . ?
In51 C74 2.27(2) . ?
N51 C51 1.38(3) . ?
N51 C53 1.36(2) . ?
N51 B51 1.62(3) . ?
N52 C52 1.37(3) . ?
N52 C53 1.34(3) . ?
N52 C54 1.46(3) . ?
N53 C59 1.48(3) . ?
N53 C60 1.38(3) . ?
N53 C62 1.34(2) . ?
N54 C61 1.41(3) . ?
N54 C62 1.39(3) . ?
N54 B52 1.61(3) . ?
N55 C63 1.40(3) . ?
N55 C65 1.36(3) . ?
N55 B52 1.58(4) . ?
N56 C64 1.39(3) . ?
N56 C65 1.35(3) . ?
N56 C66 1.44(3) . ?
N57 C71 1.49(3) . ?
N57 C72 1.35(3) . ?
N57 C74 1.38(3) . ?
N58 C73 1.42(3) . ?
N58 C74 1.38(2) . ?
N58 B51 1.59(3) . ?
C51 H51 0.9500 . ?
C51 C52 1.37(3) . ?
C52 H52 0.9500 . ?
C54 H54 1.0000 . ?
C54 C55 1.53(3) . ?
C54 C59 1.55(3) . ?
C55 H55A 0.9900 . ?
C55 H55B 0.9900 . ?
C55 C56 1.54(3) . ?
C56 H56A 0.9900 . ?
C56 H56B 0.9900 . ?
C56 C57 1.55(3) . ?
C57 H57A 0.9900 . ?
C57 H57B 0.9900 . ?
C57 C58 1.52(3) . ?
C58 H58A 0.9900 . ?
C58 H58B 0.9900 . ?
C58 C59 1.56(3) . ?
C59 H59 1.0000 . ?
C60 H60 0.9500 . ?
C60 C61 1.36(3) . ?
C61 H61 0.9500 . ?
C63 H63 0.9500 . ?
C63 C64 1.34(4) . ?
C64 H64 0.9500 . ?
C66 H66 1.0000 . ?
C66 C67 1.52(3) . ?
C66 C71 1.52(3) . ?
C67 H67A 0.9900 . ?
C67 H67B 0.9900 . ?
C67 C68 1.55(4) . ?
C68 H68A 0.9900 . ?
C68 H68B 0.9900 . ?
C68 C69 1.47(4) . ?
C69 H69A 0.9900 . ?
C69 H69B 0.9900 . ?
C69 C70 1.53(3) . ?
C70 H70A 0.9900 . ?
C70 H70B 0.9900 . ?
C70 C71 1.53(3) . ?
C71 H71 1.0000 . ?
C72 H72 0.9500 . ?
C72 C73 1.30(3) . ?
C73 H73 0.9500 . ?
C75 H75A 0.9800 . ?
C75 H75B 0.9800 . ?
C75 H75C 0.9800 . ?
C75 B51 1.65(3) . ?
C76 H76A 0.9800 . ?
C76 H76B 0.9800 . ?
C76 H76C 0.9800 . ?
C76 B51 1.59(3) . ?
C77 H77A 0.9800 . ?
C77 H77B 0.9800 . ?
C77 H77C 0.9800 . ?
C77 B52 1.62(4) . ?
C78 H78A 0.9800 . ?
C78 H78B 0.9800 . ?
C78 H78C 0.9800 . ?
C78 B52 1.61(4) . ?

loop_
_geom_torsion_atom_site_label_1
_geom_torsion_atom_site_label_2
_geom_torsion_atom_site_label_3
_geom_torsion_atom_site_label_4
_geom_torsion
_geom_torsion_site_symmetry_1
_geom_torsion_site_symmetry_2
_geom_torsion_site_symmetry_3
_geom_torsion_site_symmetry_4
_geom_torsion_publ_flag
N3 C7 C8 N4 -2(3) . . . . ?
N4 C15 C25 C26 -175.7(19) . . . . ?
N4 C15 C16 N5 50(2) . . . . ?
N4 C15 C16 C28 174.4(17) . . . . ?
N5 C9 C10 N6 1(3) . . . . ?
N7 C11 C12 N8 0(3) . . . . ?
N8 C13 C21 C22 -178(2) . . . . ?
N8 C13 C14 N1 55(2) . . . . ?
N8 C13 C14 C24 179.3(18) . . . . ?
N1 C5 C6 N2 2(2) . . . . ?
C7 N3 C2 In1 174.0(14) . . . . ?
C7 N3 C2 N4 1(2) . . . . ?
C7 N3 B1 N2 161.9(19) . . . . ?
C7 N3 B1 C18 45(3) . . . . ?
C7 N3 B1 C17 -80(3) . . . . ?
C8 N4 C2 In1 -176.0(13) . . . . ?
C8 N4 C2 N3 -3(2) . . . . ?
C8 N4 C15 C25 -26(3) . . . . ?
C8 N4 C15 C16 95(2) . . . . ?
C2 N3 C7 C8 1(2) . . . . ?
C2 N3 B1 N2 -37(3) . . . . ?
C2 N3 B1 C18 -154(2) . . . . ?
C2 N3 B1 C17 81(3) . . . . ?
C2 N4 C8 C7 3(2) . . . . ?
C2 N4 C15 C25 147(2) . . . . ?
C2 N4 C15 C16 -91(2) . . . . ?
C15 N4 C8 C7 177(2) . . . . ?
C15 N4 C2 In1 10(3) . . . . ?
C15 N4 C2 N3 -176.8(18) . . . . ?
C15 C25 C26 C27 -59(3) . . . . ?
C25 C15 C16 N5 175.7(19) . . . . ?
C25 C15 C16 C28 -60(2) . . . . ?
C25 C26 C27 C28 57(3) . . . . ?
C26 C27 C28 C16 -57(3) . . . . ?
C27 C28 C16 N5 -173.1(19) . . . . ?
C27 C28 C16 C15 58(2) . . . . ?
C16 N5 C9 C10 -167(2) . . . . ?
C16 N5 C3 In1 -41(3) . . . . ?
C16 N5 C3 N6 165(2) . . . . ?
C16 C15 C25 C26 61(2) . . . . ?
C9 N5 C16 C15 -159(2) . . . . ?
C9 N5 C16 C28 77(3) . . . . ?
C9 N5 C3 In1 154.2(17) . . . . ?
C9 N5 C3 N6 0(2) . . . . ?
C10 N6 C3 In1 -155.9(16) . . . . ?
C10 N6 C3 N5 0(2) . . . . ?
C10 N6 B2 N7 -177.4(19) . . . . ?
C10 N6 B2 C19 68(2) . . . . ?
C10 N6 B2 C20 -58(3) . . . . ?
C3 N5 C16 C15 38(3) . . . . ?
C3 N5 C16 C28 -86(3) . . . . ?
C3 N5 C9 C10 -1(3) . . . . ?
C3 N6 C10 C9 -1(3) . . . . ?
C3 N6 B2 N7 6(3) . . . . ?
C3 N6 B2 C19 -109(3) . . . . ?
C3 N6 B2 C20 126(3) . . . . ?
C11 N7 C4 In1 171.3(18) . . . . ?
C11 N7 C4 N8 -1(3) . . . . ?
C11 N7 B2 N6 170.1(19) . . . . ?
C11 N7 B2 C19 -74(2) . . . . ?
C11 N7 B2 C20 52(3) . . . . ?
C12 N8 C4 In1 -171.8(16) . . . . ?
C12 N8 C4 N7 1(2) . . . . ?
C12 N8 C13 C21 -37(3) . . . . ?
C12 N8 C13 C14 87(3) . . . . ?
C4 N7 C11 C12 1(3) . . . . ?
C4 N7 B2 N6 -18(3) . . . . ?
C4 N7 B2 C19 97(3) . . . . ?
C4 N7 B2 C20 -136(2) . . . . ?
C4 N8 C12 C11 -1(3) . . . . ?
C4 N8 C13 C21 145(2) . . . . ?
C4 N8 C13 C14 -92(2) . . . . ?
C13 N8 C12 C11 -180(2) . . . . ?
C13 N8 C4 In1 7(3) . . . . ?
C13 N8 C4 N7 -179.6(19) . . . . ?
C13 C21 C22 C23 -57(3) . . . . ?
C21 C13 C14 N1 178.4(18) . . . . ?
C21 C13 C14 C24 -57(2) . . . . ?
C21 C22 C23 C24 55(3) . . . . ?
C22 C23 C24 C14 -57(3) . . . . ?
C23 C24 C14 N1 -175.7(17) . . . . ?
C23 C24 C14 C13 57(2) . . . . ?
C14 N1 C5 C6 -171.3(17) . . . . ?
C14 N1 C1 In1 -30(3) . . . . ?
C14 N1 C1 N2 168.3(18) . . . . ?
C14 C13 C21 C22 57(3) . . . . ?
C5 N1 C14 C13 -164.0(18) . . . . ?
C5 N1 C14 C24 73(2) . . . . ?
C5 N1 C1 In1 162.5(15) . . . . ?
C5 N1 C1 N2 1(2) . . . . ?
C6 N2 C1 In1 -162.8(15) . . . . ?
C6 N2 C1 N1 1(2) . . . . ?
C6 N2 B1 N3 -162.4(18) . . . . ?
C6 N2 B1 C18 -43(3) . . . . ?
C6 N2 B1 C17 80(3) . . . . ?
C1 N1 C14 C13 29(3) . . . . ?
C1 N1 C14 C24 -94(3) . . . . ?
C1 N1 C5 C6 -2(2) . . . . ?
C1 N2 C6 C5 -2(3) . . . . ?
C1 N2 B1 N3 25(3) . . . . ?
C1 N2 B1 C18 145(2) . . . . ?
C1 N2 B1 C17 -92(3) . . . . ?
B1 N3 C7 C8 165(2) . . . . ?
B1 N3 C2 In1 10(3) . . . . ?
B1 N3 C2 N4 -162.4(19) . . . . ?
B1 N2 C6 C5 -175.7(19) . . . . ?
B1 N2 C1 In1 10(3) . . . . ?
B1 N2 C1 N1 173(2) . . . . ?
B2 N6 C10 C9 -179(2) . . . . ?
B2 N6 C3 In1 21(3) . . . . ?
B2 N6 C3 N5 177(2) . . . . ?
B2 N7 C11 C12 174(2) . . . . ?
B2 N7 C4 In1 -1(4) . . . . ?
B2 N7 C4 N8 -174(2) . . . . ?
N51 C51 C52 N52 0(2) . . . . ?
N52 C54 C55 C56 -172.7(18) . . . . ?
N52 C54 C59 N53 51(3) . . . . ?
N52 C54 C59 C58 174.5(18) . . . . ?
N53 C60 C61 N54 5(2) . . . . ?
N55 C63 C64 N56 4(3) . . . . ?
N56 C66 C67 C68 -174.0(19) . . . . ?
N56 C66 C71 N57 53(3) . . . . ?
N56 C66 C71 C70 178.2(18) . . . . ?
N57 C72 C73 N58 1(3) . . . . ?
C51 N51 C53 In51 178.9(14) . . . . ?
C51 N51 C53 N52 2(2) . . . . ?
C51 N51 B51 N58 166.8(19) . . . . ?
C51 N51 B51 C75 49(3) . . . . ?
C51 N51 B51 C76 -75(2) . . . . ?
C52 N52 C53 In51 -178.9(14) . . . . ?
C52 N52 C53 N51 -2(2) . . . . ?
C52 N52 C54 C55 -25(3) . . . . ?
C52 N52 C54 C59 98(2) . . . . ?
C53 N51 C51 C52 -2(2) . . . . ?
C53 N51 B51 N58 -20(3) . . . . ?
C53 N51 B51 C75 -138(2) . . . . ?
C53 N51 B51 C76 98(2) . . . . ?
C53 N52 C52 C51 1(2) . . . . ?
C53 N52 C54 C55 147.7(19) . . . . ?
C53 N52 C54 C59 -89(2) . . . . ?
C54 N52 C52 C51 175.1(19) . . . . ?
C54 N52 C53 In51 7(3) . . . . ?
C54 N52 C53 N51 -176.4(17) . . . . ?
C54 C55 C56 C57 -59(2) . . . . ?
C55 C54 C59 N53 176.1(18) . . . . ?
C55 C54 C59 C58 -60(2) . . . . ?
C55 C56 C57 C58 56(3) . . . . ?
C56 C57 C58 C59 -56(3) . . . . ?
C57 C58 C59 N53 -172.6(17) . . . . ?
C57 C58 C59 C54 59(2) . . . . ?
C59 N53 C60 C61 -172.8(18) . . . . ?
C59 N53 C62 In51 -32(3) . . . . ?
C59 N53 C62 N54 169.5(19) . . . . ?
C59 C54 C55 C56 61(2) . . . . ?
C60 N53 C59 C54 -162.0(19) . . . . ?
C60 N53 C59 C58 74(2) . . . . ?
C60 N53 C62 In51 162.2(16) . . . . ?
C60 N53 C62 N54 4(2) . . . . ?
C61 N54 C62 In51 -162.1(15) . . . . ?
C61 N54 C62 N53 -1(2) . . . . ?
C61 N54 B52 N55 -160(2) . . . . ?
C61 N54 B52 C77 86(3) . . . . ?
C61 N54 B52 C78 -36(3) . . . . ?
C62 N53 C59 C54 33(3) . . . . ?
C62 N53 C59 C58 -91(2) . . . . ?
C62 N53 C60 C61 -5(2) . . . . ?
C62 N54 C61 C60 -3(2) . . . . ?
C62 N54 B52 N55 34(3) . . . . ?
C62 N54 B52 C77 -81(3) . . . . ?
C62 N54 B52 C78 157(2) . . . . ?
C63 N55 C65 In51 177.1(15) . . . . ?
C63 N55 C65 N56 4(2) . . . . ?
C63 N55 B52 N54 153(2) . . . . ?
C63 N55 B52 C77 -93(3) . . . . ?
C63 N55 B52 C78 31(3) . . . . ?
C64 N56 C65 In51 -174.8(15) . . . . ?
C64 N56 C65 N55 -2(2) . . . . ?
C64 N56 C66 C67 -30(3) . . . . ?
C64 N56 C66 C71 90(3) . . . . ?
C65 N55 C63 C64 -5(3) . . . . ?
C65 N55 B52 N54 -44(3) . . . . ?
C65 N55 B52 C77 70(3) . . . . ?
C65 N55 B52 C78 -165(2) . . . . ?
C65 N56 C64 C63 -1(3) . . . . ?
C65 N56 C66 C67 152.4(19) . . . . ?
C65 N56 C66 C71 -88(2) . . . . ?
C66 N56 C64 C63 -179(2) . . . . ?
C66 N56 C65 In51 3(3) . . . . ?
C66 N56 C65 N55 176.1(19) . . . . ?
C66 C67 C68 C69 -61(3) . . . . ?
C67 C66 C71 N57 176(2) . . . . ?
C67 C66 C71 C70 -59(2) . . . . ?
C67 C68 C69 C70 54(3) . . . . ?
C68 C69 C70 C71 -53(3) . . . . ?
C69 C70 C71 N57 -174(2) . . . . ?
C69 C70 C71 C66 56(3) . . . . ?
C71 N57 C72 C73 -169(2) . . . . ?
C71 N57 C74 In51 -43(3) . . . . ?
C71 N57 C74 N58 168(2) . . . . ?
C71 C66 C67 C68 63(2) . . . . ?
C72 N57 C71 C66 -156(2) . . . . ?
C72 N57 C71 C70 78(3) . . . . ?
C72 N57 C74 In51 149.1(18) . . . . ?
C72 N57 C74 N58 0(3) . . . . ?
C73 N58 C74 In51 -152.2(16) . . . . ?
C73 N58 C74 N57 1(2) . . . . ?
C73 N58 B51 N51 -178.9(19) . . . . ?
C73 N58 B51 C75 -63(3) . . . . ?
C73 N58 B51 C76 64(2) . . . . ?
C74 N57 C71 C66 38(3) . . . . ?
C74 N57 C71 C70 -88(3) . . . . ?
C74 N57 C72 C73 -1(3) . . . . ?
C74 N58 C73 C72 -1(3) . . . . ?
C74 N58 B51 N51 1(3) . . . . ?
C74 N58 B51 C75 116(3) . . . . ?
C74 N58 B51 C76 -116(3) . . . . ?
B51 N51 C51 C52 172.6(19) . . . . ?
B51 N51 C53 In51 5(3) . . . . ?
B51 N51 C53 N52 -171(2) . . . . ?
B51 N58 C73 C72 178(2) . . . . ?
B51 N58 C74 In51 28(3) . . . . ?
B51 N58 C74 N57 -179(2) . . . . ?
B52 N54 C61 C60 -172.1(19) . . . . ?
B52 N54 C62 In51 6(3) . . . . ?
B52 N54 C62 N53 167(2) . . . . ?
B52 N55 C63 C64 162(2) . . . . ?
B52 N55 C65 In51 11(3) . . . . ?
B52 N55 C65 N56 -162(2) . . . . ?

loop_
_twin_individual_id
_twin_individual_mass_fraction_refined
1 0.519(2)
2 0.481(2)
